data_4028149
loop_
_publ_author_name
'Debra D. Dolliver'
'Bijay T. Bhattarai'
'Arjun Pandey'
'Megan L. Lanier'
'Amber S. Bordelon'
'Sarju Adhikari'
'Jordan A. Dinser'
'Patrick F. Flowers'
'Veronica S. Wills'
'Caroline L. Schneider'
'Kevin H. Shaughnessy'
'Jane N. Moore'
'Steven M. Raders'
'Timothy S. Snowden'
'Artie S. McKim'
'Frank R. Fronczek'

_publ_section_title
;
 Stereospecific Suzuki, Sonogashira, and Negishi Coupling Reactions of
 N-Alkoxyimidoyl Iodides and Bromides
;
_journal_name_full 'Journal of Organic Chemistry'
_journal_page_first 3676
_journal_page_last 3687
_journal_paper_doi 10.1021/jo400179u
_journal_volume 78
_journal_year 2013
_chemical_formula_moiety 'C14 H12 N2 O3'
_chemical_formula_sum 'C14 H12 N2 O3'
_chemical_formula_weight 256.26
_chemical_name_systematic
; 
 ? 
;
_space_group_IT_number 14
_symmetry_cell_setting monoclinic
_symmetry_space_group_name_Hall '-P 2ybc'
_symmetry_space_group_name_H-M 'P 1 21/c 1'
_atom_sites_solution_hydrogens geom
_atom_sites_solution_primary direct
_atom_sites_solution_secondary difmap
_audit_creation_method SHELXL-97
_cell_angle_alpha 90
_cell_angle_beta 90.782(3)
_cell_angle_gamma 90
_cell_formula_units_Z 8
_cell_length_a 8.8582(16)
_cell_length_b 8.4797(15)
_cell_length_c 32.907(6)
_cell_measurement_reflns_used 1440
_cell_measurement_temperature 180.0(5)
_cell_measurement_theta_max 24.78
_cell_measurement_theta_min 2.30
_cell_volume 2471.6(8)
_computing_cell_refinement 'Bruker SAINT'
_computing_data_collection 'Bruker APEX2'
_computing_data_reduction 'Bruker SAINT'
_computing_molecular_graphics 'ORTEP-3 for Windows (Farrugia, 1997)'
_computing_publication_material 'SHELXL-97 (Sheldrick, 2008)'
_computing_structure_refinement 'SHELXL-97 (Sheldrick, 2008)'
_computing_structure_solution 'SHELXS-97 (Sheldrick, 2008)'
_diffrn_ambient_temperature 180.0(5)
_diffrn_measured_fraction_theta_full 0.985
_diffrn_measured_fraction_theta_max 0.978
_diffrn_measurement_device_type 'Bruker Kappa APEX-II DUO'
_diffrn_measurement_method '\f and \w scans'
_diffrn_radiation_monochromator 'TRIUMPH curved graphite'
_diffrn_radiation_source 'fine-focus sealed tube'
_diffrn_radiation_type MoK\a
_diffrn_radiation_wavelength 0.71073
_diffrn_reflns_av_R_equivalents 0.0321
_diffrn_reflns_av_sigmaI/netI 0.0633
_diffrn_reflns_limit_h_max 10
_diffrn_reflns_limit_h_min -10
_diffrn_reflns_limit_k_max 5
_diffrn_reflns_limit_k_min -10
_diffrn_reflns_limit_l_max 39
_diffrn_reflns_limit_l_min -21
_diffrn_reflns_number 6796
_diffrn_reflns_theta_full 25.00
_diffrn_reflns_theta_max 25.41
_diffrn_reflns_theta_min 2.30
_exptl_absorpt_coefficient_mu 0.099
_exptl_absorpt_correction_type none
_exptl_crystal_colour colourless
_exptl_crystal_density_diffrn 1.377
_exptl_crystal_description plate
_exptl_crystal_F_000 1072
_exptl_crystal_size_max 0.24
_exptl_crystal_size_mid 0.13
_exptl_crystal_size_min 0.04
_refine_diff_density_max 0.204
_refine_diff_density_min -0.189
_refine_diff_density_rms 0.043
_refine_ls_extinction_coef 0.0015(4)
_refine_ls_extinction_expression Fc^*^=kFc[1+0.001xFc^2^\l^3^/sin(2\q)]^-1/4^
_refine_ls_extinction_method SHELXL
_refine_ls_goodness_of_fit_ref 0.995
_refine_ls_hydrogen_treatment constr
_refine_ls_matrix_type full
_refine_ls_number_parameters 346
_refine_ls_number_reflns 4463
_refine_ls_number_restraints 0
_refine_ls_restrained_S_all 0.995
_refine_ls_R_factor_all 0.1094
_refine_ls_R_factor_gt 0.0505
_refine_ls_shift/su_max 0.000
_refine_ls_shift/su_mean 0.000
_refine_ls_structure_factor_coef Fsqd
_refine_ls_weighting_details 'calc w=1/[\s^2^(Fo^2^)+(0.0448P)^2^+0.3433P] where P=(Fo^2^+2Fc^2^)/3'
_refine_ls_weighting_scheme calc
_refine_ls_wR_factor_gt 0.0944
_refine_ls_wR_factor_ref 0.1144
_reflns_number_gt 2607
_reflns_number_total 4463
_reflns_threshold_expression I>2\s(I)
_cod_data_source_file jo400179u_si_002_09.cif
_cod_data_source_block 6Ef
_cod_original_sg_symbol_Hall '-P 2ybc '
_cod_original_sg_symbol_H-M 'P 21/c '
_cod_database_code 4028149

loop_
_symmetry_equiv_pos_as_xyz
'x, y, z'
'-x, y+1/2, -z+1/2'
'-x, -y, -z'
'x, -y-1/2, z-1/2'

loop_
_atom_site_label
_atom_site_type_symbol
_atom_site_fract_x
_atom_site_fract_y
_atom_site_fract_z
_atom_site_U_iso_or_equiv
_atom_site_adp_type
_atom_site_occupancy
_atom_site_symmetry_multiplicity
_atom_site_calc_flag
_atom_site_refinement_flags
O1 O 0.5246(2) 0.21123(19) 0.39566(5) 0.0385(5) Uani 1 1 d .
O2 O 0.0946(2) -0.2134(2) 0.56375(6) 0.0557(6) Uani 1 1 d .
O3 O 0.2429(2) -0.2693(2) 0.51410(7) 0.0545(6) Uani 1 1 d .
N1 N 0.4459(2) 0.1467(2) 0.42866(6) 0.0322(5) Uani 1 1 d .
N2 N 0.1729(3) -0.1746(3) 0.53496(7) 0.0396(6) Uani 1 1 d .
C1 C 0.3637(3) 0.2520(3) 0.44587(8) 0.0271(6) Uani 1 1 d .
C2 C 0.2730(3) 0.1980(3) 0.48111(7) 0.0272(6) Uani 1 1 d .
C3 C 0.2676(3) 0.0384(3) 0.49205(7) 0.0293(6) Uani 1 1 d .
H3 H 0.3225 -0.0382 0.4772 0.035 Uiso 1 1 calc R
C4 C 0.1812(3) -0.0057(3) 0.52467(8) 0.0312(6) Uani 1 1 d .
C5 C 0.1011(3) 0.1004(3) 0.54745(8) 0.0378(7) Uani 1 1 d .
H5 H 0.0437 0.0667 0.5700 0.045 Uiso 1 1 calc R
C6 C 0.1069(3) 0.2578(3) 0.53651(8) 0.0385(7) Uani 1 1 d .
H6 H 0.0522 0.3336 0.5517 0.046 Uiso 1 1 calc R
C7 C 0.1915(3) 0.3063(3) 0.50364(8) 0.0323(6) Uani 1 1 d .
H7 H 0.1937 0.4147 0.4965 0.039 Uiso 1 1 calc R
C8 C 0.3549(3) 0.4201(3) 0.43276(7) 0.0265(6) Uani 1 1 d .
C9 C 0.4717(3) 0.5242(3) 0.44290(8) 0.0317(6) Uani 1 1 d .
H9 H 0.5570 0.4884 0.4581 0.038 Uiso 1 1 calc R
C10 C 0.4622(3) 0.6797(3) 0.43064(8) 0.0374(7) Uani 1 1 d .
H10 H 0.5410 0.7511 0.4377 0.045 Uiso 1 1 calc R
C11 C 0.3394(3) 0.7320(3) 0.40828(8) 0.0374(7) Uani 1 1 d .
H11 H 0.3341 0.8392 0.4000 0.045 Uiso 1 1 calc R
C12 C 0.2240(3) 0.6299(3) 0.39788(8) 0.0365(7) Uani 1 1 d .
H12 H 0.1402 0.6659 0.3821 0.044 Uiso 1 1 calc R
C13 C 0.2314(3) 0.4741(3) 0.41058(8) 0.0333(6) Uani 1 1 d .
H13 H 0.1511 0.4039 0.4040 0.040 Uiso 1 1 calc R
C14 C 0.6053(3) 0.0873(3) 0.37598(8) 0.0374(7) Uani 1 1 d .
H14A H 0.6807 0.0433 0.3949 0.056 Uiso 1 1 calc R
H14B H 0.6559 0.1295 0.3520 0.056 Uiso 1 1 calc R
H14C H 0.5344 0.0043 0.3676 0.056 Uiso 1 1 calc R
O4 O -0.0286(2) 0.44844(19) 0.15193(6) 0.0424(5) Uani 1 1 d .
O5 O 0.4508(3) 0.8221(2) 0.31764(6) 0.0607(6) Uani 1 1 d .
O6 O 0.2948(3) 0.8857(2) 0.26931(7) 0.0667(7) Uani 1 1 d .
N3 N 0.0619(2) 0.4963(2) 0.18507(6) 0.0354(5) Uani 1 1 d .
N4 N 0.3663(3) 0.7890(3) 0.28910(8) 0.0454(6) Uani 1 1 d .
C15 C 0.1452(3) 0.3832(3) 0.19876(8) 0.0279(6) Uani 1 1 d .
C16 C 0.2438(3) 0.4254(3) 0.23398(7) 0.0289(6) Uani 1 1 d .
C17 C 0.2671(3) 0.5836(3) 0.24401(8) 0.0300(6) Uani 1 1 d .
H17 H 0.2269 0.6650 0.2272 0.036 Uiso 1 1 calc R
C18 C 0.3494(3) 0.6198(3) 0.27857(8) 0.0349(7) Uani 1 1 d .
C19 C 0.4144(3) 0.5082(3) 0.30370(8) 0.0427(7) Uani 1 1 d .
H19 H 0.4713 0.5373 0.3272 0.051 Uiso 1 1 calc R
C20 C 0.3931(3) 0.3517(3) 0.29313(9) 0.0450(8) Uani 1 1 d .
H20 H 0.4361 0.2712 0.3097 0.054 Uiso 1 1 calc R
C21 C 0.3101(3) 0.3108(3) 0.25884(8) 0.0365(7) Uani 1 1 d .
H21 H 0.2981 0.2026 0.2521 0.044 Uiso 1 1 calc R
C22 C 0.1419(3) 0.2183(3) 0.18284(7) 0.0267(6) Uani 1 1 d .
C23 C 0.2140(3) 0.1781(3) 0.14709(8) 0.0359(7) Uani 1 1 d .
H23 H 0.2673 0.2564 0.1324 0.043 Uiso 1 1 calc R
C24 C 0.2089(3) 0.0251(3) 0.13276(8) 0.0394(7) Uani 1 1 d .
H24 H 0.2588 -0.0015 0.1083 0.047 Uiso 1 1 calc R
C25 C 0.1316(3) -0.0890(3) 0.15376(8) 0.0366(7) Uani 1 1 d .
H25 H 0.1285 -0.1942 0.1439 0.044 Uiso 1 1 calc R
C26 C 0.0590(3) -0.0506(3) 0.18906(9) 0.0405(7) Uani 1 1 d .
H26 H 0.0045 -0.1290 0.2034 0.049 Uiso 1 1 calc R
C27 C 0.0652(3) 0.1026(3) 0.20385(9) 0.0391(7) Uani 1 1 d .
H27 H 0.0166 0.1281 0.2285 0.047 Uiso 1 1 calc R
C28 C -0.1395(3) 0.5685(3) 0.14419(9) 0.0450(8) Uani 1 1 d .
H28A H -0.2205 0.5598 0.1641 0.068 Uiso 1 1 calc R
H28B H -0.1817 0.5553 0.1167 0.068 Uiso 1 1 calc R
H28C H -0.0921 0.6726 0.1465 0.068 Uiso 1 1 calc R

loop_
_atom_site_aniso_label
_atom_site_aniso_U_11
_atom_site_aniso_U_22
_atom_site_aniso_U_33
_atom_site_aniso_U_23
_atom_site_aniso_U_13
_atom_site_aniso_U_12
O1 0.0464(12) 0.0278(10) 0.0417(11) -0.0012(9) 0.0159(9) 0.0010(9)
O2 0.0696(15) 0.0541(13) 0.0434(13) 0.0166(11) 0.0035(12) -0.0208(11)
O3 0.0711(16) 0.0343(11) 0.0583(14) 0.0084(11) 0.0039(12) 0.0009(11)
N1 0.0359(13) 0.0301(12) 0.0306(13) 0.0017(10) 0.0036(11) -0.0034(10)
N2 0.0444(16) 0.0367(14) 0.0374(15) 0.0092(13) -0.0069(12) -0.0112(12)
C1 0.0266(14) 0.0247(13) 0.0299(14) -0.0020(12) -0.0024(12) -0.0009(11)
C2 0.0283(14) 0.0252(14) 0.0279(14) -0.0011(12) -0.0043(12) -0.0004(11)
C3 0.0325(15) 0.0278(14) 0.0276(14) -0.0025(12) -0.0050(12) 0.0007(12)
C4 0.0358(16) 0.0279(14) 0.0298(15) 0.0045(13) -0.0063(13) -0.0055(12)
C5 0.0374(16) 0.0478(18) 0.0283(15) 0.0027(14) 0.0014(13) -0.0054(14)
C6 0.0419(18) 0.0412(17) 0.0326(16) -0.0051(14) 0.0046(14) 0.0047(14)
C7 0.0359(16) 0.0293(15) 0.0317(15) -0.0023(13) -0.0043(13) 0.0001(12)
C8 0.0302(14) 0.0239(13) 0.0254(14) -0.0017(12) 0.0057(11) 0.0019(12)
C9 0.0294(15) 0.0313(15) 0.0345(15) 0.0020(13) -0.0007(12) 0.0002(12)
C10 0.0406(17) 0.0275(15) 0.0442(17) 0.0013(14) 0.0026(14) -0.0058(12)
C11 0.0482(18) 0.0246(14) 0.0396(17) 0.0045(13) 0.0080(14) 0.0047(13)
C12 0.0410(17) 0.0355(16) 0.0330(16) 0.0033(13) -0.0024(13) 0.0097(13)
C13 0.0342(16) 0.0309(15) 0.0347(15) -0.0012(13) -0.0040(12) -0.0009(12)
C14 0.0395(16) 0.0337(15) 0.0392(16) -0.0133(13) 0.0049(13) 0.0026(13)
O4 0.0484(12) 0.0312(10) 0.0473(12) -0.0075(9) -0.0175(10) 0.0033(9)
O5 0.0699(16) 0.0650(15) 0.0469(13) -0.0258(12) -0.0056(12) -0.0222(12)
O6 0.0919(19) 0.0382(12) 0.0695(17) -0.0143(12) -0.0183(14) 0.0030(12)
N3 0.0373(13) 0.0356(12) 0.0330(13) -0.0052(11) -0.0086(11) -0.0056(11)
N4 0.0493(16) 0.0480(16) 0.0392(15) -0.0160(14) 0.0064(13) -0.0120(13)
C15 0.0279(14) 0.0249(13) 0.0309(15) 0.0029(12) 0.0029(12) -0.0010(12)
C16 0.0277(14) 0.0305(14) 0.0285(14) -0.0040(12) 0.0023(11) -0.0019(12)
C17 0.0322(15) 0.0296(14) 0.0281(14) -0.0021(12) 0.0043(12) -0.0009(12)
C18 0.0352(16) 0.0359(16) 0.0337(15) -0.0144(14) 0.0056(13) -0.0060(13)
C19 0.0397(18) 0.0550(19) 0.0333(16) -0.0052(16) -0.0067(13) -0.0046(15)
C20 0.0482(19) 0.0475(19) 0.0391(17) 0.0032(15) -0.0119(15) 0.0029(15)
C21 0.0361(16) 0.0330(15) 0.0405(17) 0.0003(14) -0.0003(13) 0.0007(13)
C22 0.0256(14) 0.0248(13) 0.0296(15) -0.0013(12) -0.0034(12) -0.0031(11)
C23 0.0439(18) 0.0326(16) 0.0313(16) -0.0008(13) 0.0067(13) -0.0062(13)
C24 0.0471(18) 0.0384(16) 0.0330(16) -0.0122(14) 0.0077(13) -0.0025(14)
C25 0.0386(16) 0.0260(15) 0.0450(17) -0.0100(14) -0.0034(14) -0.0014(13)
C26 0.0455(18) 0.0290(15) 0.0472(18) -0.0020(14) 0.0078(15) -0.0106(13)
C27 0.0383(17) 0.0422(17) 0.0370(16) -0.0074(14) 0.0129(13) -0.0068(14)
C28 0.0432(18) 0.0322(15) 0.059(2) 0.0059(15) -0.0176(15) 0.0053(13)

loop_
_atom_type_symbol
_atom_type_description
_atom_type_scat_dispersion_real
_atom_type_scat_dispersion_imag
_atom_type_scat_source
C C 0.0033 0.0016 'International Tables Vol C Tables 4.2.6.8 and 6.1.1.4'
H H 0.0000 0.0000 'International Tables Vol C Tables 4.2.6.8 and 6.1.1.4'
N N 0.0061 0.0033 'International Tables Vol C Tables 4.2.6.8 and 6.1.1.4'
O O 0.0106 0.0060 'International Tables Vol C Tables 4.2.6.8 and 6.1.1.4'

loop_
_geom_angle_atom_site_label_1
_geom_angle_atom_site_label_2
_geom_angle_atom_site_label_3
_geom_angle
N1 O1 C14 108.60(18)
C1 N1 O1 110.98(19)
O2 N2 O3 123.4(2)
O2 N2 C4 117.9(3)
O3 N2 C4 118.6(2)
N1 C1 C8 124.3(2)
N1 C1 C2 116.3(2)
C8 C1 C2 119.5(2)
C7 C2 C3 118.8(2)
C7 C2 C1 120.1(2)
C3 C2 C1 121.1(2)
C4 C3 C2 118.9(2)
C4 C3 H3 120.5
C2 C3 H3 120.5
C5 C4 C3 122.9(2)
C5 C4 N2 118.9(2)
C3 C4 N2 118.2(2)
C4 C5 C6 118.0(3)
C4 C5 H5 121.0
C6 C5 H5 121.0
C5 C6 C7 120.7(3)
C5 C6 H6 119.6
C7 C6 H6 119.6
C6 C7 C2 120.8(2)
C6 C7 H7 119.6
C2 C7 H7 119.6
C13 C8 C9 119.6(2)
C13 C8 C1 120.4(2)
C9 C8 C1 120.0(2)
C10 C9 C8 119.4(2)
C10 C9 H9 120.3
C8 C9 H9 120.3
C11 C10 C9 120.5(3)
C11 C10 H10 119.7
C9 C10 H10 119.7
C10 C11 C12 120.5(2)
C10 C11 H11 119.8
C12 C11 H11 119.8
C11 C12 C13 119.5(2)
C11 C12 H12 120.3
C13 C12 H12 120.3
C8 C13 C12 120.5(2)
C8 C13 H13 119.8
C12 C13 H13 119.8
O1 C14 H14A 109.5
O1 C14 H14B 109.5
H14A C14 H14B 109.5
O1 C14 H14C 109.5
H14A C14 H14C 109.5
H14B C14 H14C 109.5
N3 O4 C28 108.35(19)
C15 N3 O4 112.0(2)
O6 N4 O5 124.2(2)
O6 N4 C18 118.4(2)
O5 N4 C18 117.4(3)
N3 C15 C16 115.0(2)
N3 C15 C22 124.5(2)
C16 C15 C22 120.5(2)
C21 C16 C17 118.1(2)
C21 C16 C15 121.9(2)
C17 C16 C15 119.9(2)
C18 C17 C16 119.0(2)
C18 C17 H17 120.5
C16 C17 H17 120.5
C17 C18 C19 123.7(2)
C17 C18 N4 117.3(2)
C19 C18 N4 119.0(2)
C18 C19 C20 117.0(3)
C18 C19 H19 121.5
C20 C19 H19 121.5
C21 C20 C19 121.0(3)
C21 C20 H20 119.5
C19 C20 H20 119.5
C20 C21 C16 121.3(2)
C20 C21 H21 119.4
C16 C21 H21 119.4
C27 C22 C23 118.9(2)
C27 C22 C15 119.7(2)
C23 C22 C15 121.3(2)
C24 C23 C22 120.4(2)
C24 C23 H23 119.8
C22 C23 H23 119.8
C25 C24 C23 120.2(3)
C25 C24 H24 119.9
C23 C24 H24 119.9
C26 C25 C24 120.0(2)
C26 C25 H25 120.0
C24 C25 H25 120.0
C25 C26 C27 120.1(3)
C25 C26 H26 120.0
C27 C26 H26 120.0
C22 C27 C26 120.4(3)
C22 C27 H27 119.8
C26 C27 H27 119.8
O4 C28 H28A 109.5
O4 C28 H28B 109.5
H28A C28 H28B 109.5
O4 C28 H28C 109.5
H28A C28 H28C 109.5
H28B C28 H28C 109.5

loop_
_geom_bond_atom_site_label_1
_geom_bond_atom_site_label_2
_geom_bond_distance
O1 N1 1.409(2)
O1 C14 1.431(3)
O2 N2 1.227(3)
O3 N2 1.229(3)
N1 C1 1.288(3)
N2 C4 1.474(3)
C1 C8 1.491(3)
C1 C2 1.492(3)
C2 C7 1.389(3)
C2 C3 1.402(3)
C3 C4 1.378(3)
C3 H3 0.9500
C4 C5 1.374(4)
C5 C6 1.384(4)
C5 H5 0.9500
C6 C7 1.387(3)
C6 H6 0.9500
C7 H7 0.9500
C8 C13 1.385(3)
C8 C9 1.397(3)
C9 C10 1.381(3)
C9 H9 0.9500
C10 C11 1.379(4)
C10 H10 0.9500
C11 C12 1.379(4)
C11 H11 0.9500
C12 C13 1.387(3)
C12 H12 0.9500
C13 H13 0.9500
C14 H14A 0.9800
C14 H14B 0.9800
C14 H14C 0.9800
O4 N3 1.405(2)
O4 C28 1.435(3)
O5 N4 1.226(3)
O6 N4 1.219(3)
N3 C15 1.287(3)
N4 C18 1.483(3)
C15 C16 1.485(3)
C15 C22 1.494(3)
C16 C21 1.395(3)
C16 C17 1.397(3)
C17 C18 1.377(3)
C17 H17 0.9500
C18 C19 1.378(4)
C19 C20 1.384(4)
C19 H19 0.9500
C20 C21 1.382(4)
C20 H20 0.9500
C21 H21 0.9500
C22 C27 1.384(3)
C22 C23 1.389(3)
C23 C24 1.382(3)
C23 H23 0.9500
C24 C25 1.376(4)
C24 H24 0.9500
C25 C26 1.375(4)
C25 H25 0.9500
C26 C27 1.388(4)
C26 H26 0.9500
C27 H27 0.9500
C28 H28A 0.9800
C28 H28B 0.9800
C28 H28C 0.9800

loop_
_geom_torsion_atom_site_label_1
_geom_torsion_atom_site_label_2
_geom_torsion_atom_site_label_3
_geom_torsion_atom_site_label_4
_geom_torsion
C14 O1 N1 C1 -176.0(2)
O1 N1 C1 C8 -0.6(3)
O1 N1 C1 C2 179.35(18)
N1 C1 C2 C7 174.4(2)
C8 C1 C2 C7 -5.6(3)
N1 C1 C2 C3 -5.8(3)
C8 C1 C2 C3 174.2(2)
C7 C2 C3 C4 0.2(3)
C1 C2 C3 C4 -179.5(2)
C2 C3 C4 C5 -0.9(4)
C2 C3 C4 N2 178.1(2)
O2 N2 C4 C5 -0.3(3)
O3 N2 C4 C5 178.9(2)
O2 N2 C4 C3 -179.3(2)
O3 N2 C4 C3 -0.1(3)
C3 C4 C5 C6 0.9(4)
N2 C4 C5 C6 -178.1(2)
C4 C5 C6 C7 -0.2(4)
C5 C6 C7 C2 -0.4(4)
C3 C2 C7 C6 0.4(4)
C1 C2 C7 C6 -179.9(2)
N1 C1 C8 C13 102.9(3)
C2 C1 C8 C13 -77.1(3)
N1 C1 C8 C9 -77.2(3)
C2 C1 C8 C9 102.8(3)
C13 C8 C9 C10 0.0(4)
C1 C8 C9 C10 -179.9(2)
C8 C9 C10 C11 -0.5(4)
C9 C10 C11 C12 0.1(4)
C10 C11 C12 C13 0.9(4)
C9 C8 C13 C12 1.0(4)
C1 C8 C13 C12 -179.1(2)
C11 C12 C13 C8 -1.4(4)
C28 O4 N3 C15 167.8(2)
O4 N3 C15 C16 -179.82(19)
O4 N3 C15 C22 -2.6(3)
N3 C15 C16 C21 163.0(2)
C22 C15 C16 C21 -14.3(4)
N3 C15 C16 C17 -14.3(3)
C22 C15 C16 C17 168.4(2)
C21 C16 C17 C18 -2.4(4)
C15 C16 C17 C18 175.0(2)
C16 C17 C18 C19 1.8(4)
C16 C17 C18 N4 -177.5(2)
O6 N4 C18 C17 7.3(4)
O5 N4 C18 C17 -173.4(2)
O6 N4 C18 C19 -172.0(3)
O5 N4 C18 C19 7.2(4)
C17 C18 C19 C20 -0.6(4)
N4 C18 C19 C20 178.7(2)
C18 C19 C20 C21 0.0(4)
C19 C20 C21 C16 -0.7(4)
C17 C16 C21 C20 1.9(4)
C15 C16 C21 C20 -175.5(2)
N3 C15 C22 C27 -101.2(3)
C16 C15 C22 C27 75.8(3)
N3 C15 C22 C23 78.5(3)
C16 C15 C22 C23 -104.5(3)
C27 C22 C23 C24 0.1(4)
C15 C22 C23 C24 -179.6(2)
C22 C23 C24 C25 0.2(4)
C23 C24 C25 C26 0.2(4)
C24 C25 C26 C27 -0.9(4)
C23 C22 C27 C26 -0.9(4)
C15 C22 C27 C26 178.9(2)
C25 C26 C27 C22 1.2(4)
